data_4110805
loop_
_publ_author_name
'Jay S. Siegel'
'Kim K. Baldridge'
'Anthony Linden'
'Reto Dorta'

_publ_section_title
;
 d8 Rhodium and Iridium Complexes of Corannulene
;
_journal_name_full 'Journal of the American Chemical Society'
_journal_page_first 10644
_journal_page_last 10645
_journal_paper_doi 10.1021/ja062110x
_journal_volume 128
_journal_year 2006
_chemical_absolute_configuration ad
_chemical_formula_moiety 'C36 H38 Ir 1+, F6 P 1-, C H2 Cl2'
_chemical_formula_sum 'C37 H40 Cl2 F6 Ir P'
_chemical_formula_weight 892.79
_chemical_name_systematic
; 
 ? 
;
_space_group_IT_number 4
_symmetry_cell_setting monoclinic
_symmetry_Int_Tables_number 4
_symmetry_space_group_name_Hall 'P 2yb'
_symmetry_space_group_name_H-M 'P 1 21 1'
_atom_sites_solution_hydrogens geom
_atom_sites_solution_primary direct
_atom_sites_solution_secondary difmap
_audit_creation_date 05-08-17
_audit_creation_method SHELXL-97
_cell_angle_alpha 90.00
_cell_angle_beta 103.0585(7)
_cell_angle_gamma 90.00
_cell_formula_units_Z 2
_cell_length_a 9.6522(1)
_cell_length_b 14.1639(2)
_cell_length_c 12.7070(1)
_cell_measurement_reflns_used 31688
_cell_measurement_temperature 160(1)
_cell_measurement_theta_max 30.0
_cell_measurement_theta_min 2.0
_cell_volume 1692.29(3)
_computing_cell_refinement 'DENZO-SMN (Otwinowski & Minor, 1997)'
_computing_data_collection 'COLLECT (Nonius, 2000)'
_computing_data_reduction 'DENZO-SMN and SCALEPACK (Otwinowski & Minor, 1997)'
_computing_molecular_graphics 'ORTEPII (Johnson, 1976)'
_computing_publication_material 'SHELXL97 and PLATON (Spek, 2005)'
_computing_structure_refinement 'SHELXL97 (Sheldrick, 1997)'
_computing_structure_solution 'SHELXS97 (Sheldrick, 1997)'
_diffrn_ambient_temperature 160(1)
_diffrn_detector '65 mm CCD camera on \k goniostat'
_diffrn_detector_area_resol_mean 9
_diffrn_measured_fraction_theta_full 1.000
_diffrn_measured_fraction_theta_max 1.000
_diffrn_measurement_device_type 'Nonius KappaCCD area-detector diffractometer'
_diffrn_measurement_method '\f and \w scans with \k offsets'
_diffrn_radiation_monochromator 'horizontally mounted graphite crystal'
_diffrn_radiation_source 'Nonius FR590 sealed tube generator'
_diffrn_radiation_type 'Mo K\a'
_diffrn_radiation_wavelength 0.71073
_diffrn_reflns_av_R_equivalents 0.0552
_diffrn_reflns_av_sigmaI/netI 0.0335
_diffrn_reflns_limit_h_max 13
_diffrn_reflns_limit_h_min -13
_diffrn_reflns_limit_k_max 19
_diffrn_reflns_limit_k_min -19
_diffrn_reflns_limit_l_max 17
_diffrn_reflns_limit_l_min -17
_diffrn_reflns_number 43868
_diffrn_reflns_theta_full 30.00
_diffrn_reflns_theta_max 30.00
_diffrn_reflns_theta_min 2.17
_diffrn_standards_decay_% 0
_diffrn_standards_number 0
_exptl_absorpt_coefficient_mu 4.221
_exptl_absorpt_correction_T_max 0.589
_exptl_absorpt_correction_T_min 0.375
_exptl_absorpt_correction_type numerical
_exptl_absorpt_process_details '(Coppens et al., 1965)'
_exptl_crystal_colour orange
_exptl_crystal_density_diffrn 1.752
_exptl_crystal_description prism
_exptl_crystal_F_000 884
_exptl_crystal_size_max 0.30
_exptl_crystal_size_mid 0.25
_exptl_crystal_size_min 0.15
_refine_diff_density_max 2.010
_refine_diff_density_min -1.260
_refine_diff_density_rms 0.097
_refine_ls_abs_structure_details 'Flack (1983)'
_refine_ls_abs_structure_Flack 0.445(5)
_refine_ls_extinction_coef 0.0044(3)
_refine_ls_extinction_expression Fc^*^=kFc[1+0.001xFc^2^\l^3^/sin(2\q)]^-1/4^
_refine_ls_extinction_method SHELXL
_refine_ls_goodness_of_fit_ref 1.037
_refine_ls_hydrogen_treatment constr
_refine_ls_matrix_type full
_refine_ls_number_parameters 481
_refine_ls_number_reflns 9744
_refine_ls_number_restraints 490
_refine_ls_restrained_S_all 1.084
_refine_ls_R_factor_all 0.0262
_refine_ls_R_factor_gt 0.0240
_refine_ls_shift/su_max 0.003
_refine_ls_shift/su_mean 0.000
_refine_ls_structure_factor_coef Fsqd
_refine_ls_weighting_details 'w=1/[\s^2^(Fo^2^)+(0.0264P)^2^+1.8289P] where P=(Fo^2^+2Fc^2^)/3'
_refine_ls_weighting_scheme calc
_refine_ls_wR_factor_gt 0.0568
_refine_ls_wR_factor_ref 0.0580
_reflns_number_gt 9306
_reflns_number_total 9745
_reflns_threshold_expression 'I > 2\s(I)'
_cod_data_source_file ja062110xsi20060328_075554.cif
_cod_data_source_block Complex4
_cod_original_cell_volume 1692.28(3)
_cod_database_code 4110805

loop_
_symmetry_equiv_pos_as_xyz
'x, y, z'
'-x, y+1/2, -z'

loop_
_atom_site_label
_atom_site_type_symbol
_atom_site_fract_x
_atom_site_fract_y
_atom_site_fract_z
_atom_site_U_iso_or_equiv
_atom_site_adp_type
_atom_site_occupancy
_atom_site_symmetry_multiplicity
_atom_site_calc_flag
_atom_site_refinement_flags
_atom_site_disorder_assembly
_atom_site_disorder_group
Ir Ir 0.174755(9) 0.01055(3) 0.095046(7) 0.01627(4) Uani 1 1 d . . .
C1 C 0.2738(3) -0.0556(2) 0.2665(3) 0.0189(6) Uani 1 1 d . . .
C2 C 0.2622(3) -0.1319(2) 0.1909(3) 0.0187(6) Uani 1 1 d . . .
C3 C 0.2245(4) -0.2144(3) 0.2410(3) 0.0220(7) Uani 1 1 d . . .
C4 C 0.2152(4) -0.1902(3) 0.3466(3) 0.0231(7) Uani 1 1 d . . .
C5 C 0.2442(4) -0.0934(3) 0.3629(3) 0.0231(7) Uani 1 1 d . . .
C6 C 0.3608(3) 0.0217(4) 0.2656(3) 0.0244(9) Uani 1 1 d . . .
C7 C 0.4062(4) 0.0334(2) 0.1654(3) 0.0232(8) Uani 1 1 d . . .
H7 H 0.4460 0.0918 0.1502 0.028 Uiso 1 1 calc R . .
C8 C 0.3917(4) -0.0426(3) 0.0883(3) 0.0219(7) Uani 1 1 d . . .
H8 H 0.4215 -0.0327 0.0229 0.026 Uiso 1 1 calc R . .
C9 C 0.3333(3) -0.1338(2) 0.1071(3) 0.0197(6) Uani 1 1 d . . .
C10 C 0.3458(4) -0.2258(3) 0.0621(3) 0.0256(7) Uani 1 1 d . . .
H10 H 0.3773 -0.2312 -0.0032 0.031 Uiso 1 1 calc R . .
C11 C 0.3126(4) -0.3058(3) 0.1123(3) 0.0288(8) Uani 1 1 d . . .
H11 H 0.3239 -0.3654 0.0809 0.035 Uiso 1 1 calc R . .
C12 C 0.2609(4) -0.3034(3) 0.2117(3) 0.0265(7) Uani 1 1 d . . .
C13 C 0.2673(5) -0.3741(3) 0.2937(4) 0.0341(9) Uani 1 1 d . . .
H13 H 0.2779 -0.4385 0.2762 0.041 Uiso 1 1 calc R . .
C14 C 0.2582(5) -0.3506(3) 0.3974(4) 0.0354(9) Uani 1 1 d . . .
H14 H 0.2627 -0.3998 0.4490 0.042 Uiso 1 1 calc R . .
C15 C 0.2424(4) -0.2548(3) 0.4308(4) 0.0307(8) Uani 1 1 d . . .
C16 C 0.2811(5) -0.2136(4) 0.5366(3) 0.0363(10) Uani 1 1 d . . .
H16 H 0.2880 -0.2531 0.5980 0.044 Uiso 1 1 calc R . .
C17 C 0.3086(5) -0.1185(4) 0.5522(3) 0.0348(9) Uani 1 1 d . . .
H17 H 0.3328 -0.0943 0.6237 0.042 Uiso 1 1 calc R . .
C18 C 0.3015(4) -0.0547(3) 0.4622(3) 0.0283(8) Uani 1 1 d . . .
C19 C 0.3700(5) 0.0362(3) 0.4598(3) 0.0320(10) Uani 1 1 d . . .
H19 H 0.3971 0.0712 0.5250 0.038 Uiso 1 1 calc R . .
C20 C 0.3972(4) 0.0739(3) 0.3666(3) 0.0285(8) Uani 1 1 d . . .
H20 H 0.4401 0.1344 0.3684 0.034 Uiso 1 1 calc R . .
C21 C 0.1763(4) 0.1098(2) -0.0336(3) 0.0186(6) Uani 1 1 d . . .
H21 H 0.1217 0.1687 -0.0272 0.022 Uiso 1 1 calc R . .
C22 C 0.0866(4) 0.0314(2) -0.0725(3) 0.0198(8) Uani 1 1 d . . .
H22 H -0.0168 0.0478 -0.0883 0.024 Uiso 1 1 calc R . .
C23 C 0.1210(4) -0.0433(3) -0.1474(3) 0.0267(8) Uani 1 1 d . . .
H231 H 0.0721 -0.1027 -0.1362 0.032 Uiso 1 1 calc R . .
H232 H 0.2246 -0.0556 -0.1285 0.032 Uiso 1 1 calc R . .
C24 C 0.0769(5) -0.0159(3) -0.2672(3) 0.0351(10) Uani 1 1 d . . .
H241 H 0.0837 -0.0730 -0.3108 0.042 Uiso 1 1 calc R . .
H242 H -0.0243 0.0033 -0.2830 0.042 Uiso 1 1 calc R . .
C25 C 0.1619(5) 0.0629(3) -0.3052(3) 0.0375(10) Uani 1 1 d . . .
H251 H 0.1336 0.0657 -0.3850 0.045 Uiso 1 1 calc R . .
H252 H 0.2638 0.0452 -0.2856 0.045 Uiso 1 1 calc R . .
C26 C 0.1471(5) 0.1624(3) -0.2612(3) 0.0328(9) Uani 1 1 d . . .
H261 H 0.1351 0.2079 -0.3218 0.039 Uiso 1 1 calc R . .
H262 H 0.0597 0.1646 -0.2329 0.039 Uiso 1 1 calc R . .
C27 C 0.2726(5) 0.1943(3) -0.1720(3) 0.0314(8) Uani 1 1 d . . .
H271 H 0.2511 0.2576 -0.1470 0.038 Uiso 1 1 calc R . .
H272 H 0.3574 0.2004 -0.2032 0.038 Uiso 1 1 calc R . .
C28 C 0.3095(4) 0.1285(3) -0.0740(3) 0.0261(7) Uani 1 1 d . . .
H281 H 0.3483 0.0683 -0.0947 0.031 Uiso 1 1 calc R . .
H282 H 0.3827 0.1582 -0.0162 0.031 Uiso 1 1 calc R . .
C29 C -0.0434(3) 0.0023(5) 0.1110(3) 0.0223(8) Uani 1 1 d . . .
H29 H -0.1123 -0.0077 0.0402 0.027 Uiso 1 1 calc R . .
C30 C 0.0049(4) 0.0958(2) 0.1257(3) 0.0211(6) Uani 1 1 d . . .
H30 H -0.0381 0.1377 0.0636 0.025 Uiso 1 1 calc R . .
C31 C 0.0311(4) 0.1460(3) 0.2331(3) 0.0278(8) Uani 1 1 d . . .
H311 H 0.1101 0.1916 0.2383 0.033 Uiso 1 1 calc R . .
H312 H 0.0587 0.0996 0.2924 0.033 Uiso 1 1 calc R . .
C32 C -0.1047(5) 0.1985(3) 0.2444(4) 0.0338(9) Uani 1 1 d . . .
H321 H -0.0902 0.2226 0.3192 0.041 Uiso 1 1 calc R . .
H322 H -0.1183 0.2537 0.1954 0.041 Uiso 1 1 calc R . .
C33 C -0.2404(4) 0.1395(3) 0.2195(3) 0.0266(7) Uani 1 1 d . . .
H331 H -0.2625 0.1234 0.1417 0.032 Uiso 1 1 calc R . .
H332 H -0.3194 0.1790 0.2327 0.032 Uiso 1 1 calc R . .
C34 C -0.2366(4) 0.0479(3) 0.2842(3) 0.0263(7) Uani 1 1 d . . .
H341 H -0.1559 0.0514 0.3479 0.032 Uiso 1 1 calc R . .
H342 H -0.3249 0.0441 0.3113 0.032 Uiso 1 1 calc R . .
C35 C -0.2224(4) -0.0432(3) 0.2230(3) 0.0262(8) Uani 1 1 d . . .
H351 H -0.2934 -0.0420 0.1533 0.031 Uiso 1 1 calc R . .
H352 H -0.2459 -0.0972 0.2653 0.031 Uiso 1 1 calc R . .
C36 C -0.0740(4) -0.0602(3) 0.2000(3) 0.0263(7) Uani 1 1 d . . .
H361 H -0.0007 -0.0487 0.2671 0.032 Uiso 1 1 calc R . .
H362 H -0.0666 -0.1271 0.1795 0.032 Uiso 1 1 calc R . .
P P 0.37535(11) 0.36726(7) 0.15657(8) 0.0294(2) Uani 1 1 d D . .
F1A F 0.3495(7) 0.3224(4) 0.0415(3) 0.098(3) Uani 0.665(7) 1 d PDU A 1
F2A F 0.4055(7) 0.4126(4) 0.2723(3) 0.100(3) Uani 0.665(7) 1 d PDU A 1
F3A F 0.2133(3) 0.3781(5) 0.1465(5) 0.102(2) Uani 0.665(7) 1 d PDU A 1
F4A F 0.5417(3) 0.3573(4) 0.1680(4) 0.0703(17) Uani 0.665(7) 1 d PDU A 1
F5A F 0.3815(7) 0.4678(2) 0.1058(4) 0.0737(18) Uani 0.665(7) 1 d PDU A 1
F6A F 0.3744(6) 0.2669(3) 0.2078(5) 0.096(2) Uani 0.665(7) 1 d PDU A 1
F1B F 0.3914(10) 0.3471(8) 0.0383(4) 0.062(3) Uani 0.335(7) 1 d PDU A 2
F2B F 0.3567(11) 0.3874(8) 0.2734(4) 0.094(4) Uani 0.335(7) 1 d PDU A 2
F3B F 0.2286(7) 0.3137(8) 0.1303(8) 0.100(3) Uani 0.335(7) 1 d PDU A 2
F4B F 0.5199(7) 0.4208(8) 0.1814(8) 0.091(3) Uani 0.335(7) 1 d PDU A 2
F5B F 0.2953(12) 0.4618(4) 0.1163(8) 0.078(3) Uani 0.335(7) 1 d PDU A 2
F6B F 0.4525(12) 0.2724(4) 0.1953(9) 0.098(3) Uani 0.335(7) 1 d PDU A 2
Cl1 Cl 0.1255(3) 0.3491(2) 0.4950(2) 0.1200(10) Uani 1 1 d . . .
Cl2 Cl 0.41500(15) 0.29276(12) 0.59764(13) 0.0598(4) Uani 1 1 d . . .
C37 C 0.3020(13) 0.3372(10) 0.4835(8) 0.128(5) Uani 1 1 d . . .
H371 H 0.3044 0.2950 0.4218 0.154 Uiso 1 1 calc R . .
H372 H 0.3376 0.3999 0.4671 0.154 Uiso 1 1 calc R . .

loop_
_atom_site_aniso_label
_atom_site_aniso_U_11
_atom_site_aniso_U_22
_atom_site_aniso_U_33
_atom_site_aniso_U_23
_atom_site_aniso_U_13
_atom_site_aniso_U_12
Ir 0.01390(5) 0.01634(5) 0.01919(6) -0.00099(8) 0.00503(3) -0.00014(8)
C1 0.0138(14) 0.0213(15) 0.0214(15) -0.0009(12) 0.0035(12) 0.0031(12)
C2 0.0115(13) 0.0209(15) 0.0227(16) -0.0021(12) 0.0022(12) 0.0005(11)
C3 0.0175(15) 0.0227(16) 0.0245(16) 0.0028(13) 0.0021(13) 0.0000(12)
C4 0.0164(15) 0.0265(17) 0.0278(17) 0.0037(14) 0.0082(13) 0.0026(13)
C5 0.0192(15) 0.0303(18) 0.0207(16) 0.0025(13) 0.0060(13) 0.0054(14)
C6 0.0167(12) 0.028(3) 0.0279(14) -0.0011(17) 0.0031(11) 0.0004(16)
C7 0.0151(13) 0.025(2) 0.0289(17) 0.0001(12) 0.0035(12) -0.0023(11)
C8 0.0184(15) 0.0261(18) 0.0213(16) 0.0010(13) 0.0050(13) 0.0015(13)
C9 0.0154(14) 0.0227(16) 0.0209(15) 0.0007(12) 0.0038(12) 0.0025(12)
C10 0.0263(18) 0.0266(18) 0.0238(17) -0.0068(14) 0.0051(14) 0.0045(14)
C11 0.0267(19) 0.0262(19) 0.033(2) -0.0091(16) 0.0052(16) 0.0020(16)
C12 0.0240(17) 0.0252(18) 0.0294(18) 0.0000(15) 0.0044(15) 0.0002(14)
C13 0.0286(19) 0.0200(17) 0.055(3) 0.0077(17) 0.0112(19) 0.0028(15)
C14 0.030(2) 0.037(2) 0.041(2) 0.0160(18) 0.0097(17) 0.0021(17)
C15 0.0218(17) 0.038(2) 0.035(2) 0.0120(17) 0.0118(15) 0.0044(16)
C16 0.033(2) 0.052(3) 0.0277(19) 0.0149(18) 0.0142(17) 0.0144(19)
C17 0.030(2) 0.054(3) 0.0216(18) 0.0018(17) 0.0091(15) 0.0104(19)
C18 0.0244(18) 0.037(2) 0.0234(18) -0.0022(15) 0.0059(15) 0.0067(16)
C19 0.0300(19) 0.038(3) 0.0258(18) -0.0118(14) 0.0026(15) 0.0014(15)
C20 0.0232(17) 0.0288(19) 0.032(2) -0.0079(15) 0.0035(15) -0.0015(14)
C21 0.0203(15) 0.0171(15) 0.0194(15) 0.0026(12) 0.0061(12) 0.0002(12)
C22 0.0165(13) 0.020(2) 0.0207(14) 0.0002(11) 0.0003(11) 0.0029(10)
C23 0.0276(18) 0.0259(19) 0.0267(18) -0.0067(14) 0.0062(15) 0.0004(14)
C24 0.040(2) 0.039(3) 0.0250(18) -0.0084(14) 0.0033(16) 0.0066(16)
C25 0.044(3) 0.048(3) 0.0218(18) 0.0002(17) 0.0101(17) 0.008(2)
C26 0.035(2) 0.038(2) 0.0263(18) 0.0085(16) 0.0087(16) 0.0064(17)
C27 0.032(2) 0.034(2) 0.0300(19) 0.0083(16) 0.0090(16) -0.0010(16)
C28 0.0248(17) 0.0262(18) 0.0268(17) 0.0048(14) 0.0049(14) -0.0028(14)
C29 0.0135(11) 0.029(2) 0.0247(13) -0.003(2) 0.0054(10) -0.0003(19)
C30 0.0163(14) 0.0215(16) 0.0275(17) 0.0012(13) 0.0091(13) 0.0045(12)
C31 0.0225(17) 0.0246(17) 0.039(2) -0.0075(15) 0.0125(15) -0.0037(14)
C32 0.033(2) 0.0277(19) 0.046(2) -0.0083(17) 0.0212(19) 0.0007(16)
C33 0.0235(17) 0.0261(19) 0.0328(19) -0.0023(15) 0.0116(15) 0.0069(14)
C34 0.0201(16) 0.0349(18) 0.0260(19) -0.0001(15) 0.0095(14) 0.0016(14)
C35 0.0162(16) 0.031(2) 0.034(2) 0.0006(16) 0.0101(15) -0.0007(14)
C36 0.0187(15) 0.0223(17) 0.039(2) 0.0014(15) 0.0087(15) 0.0006(13)
P 0.0332(5) 0.0261(5) 0.0305(5) 0.0028(4) 0.0109(4) 0.0032(4)
F1A 0.103(6) 0.098(5) 0.076(4) -0.055(4) -0.018(4) 0.002(5)
F2A 0.118(6) 0.139(6) 0.035(3) -0.013(3) -0.001(3) 0.075(5)
F3A 0.035(3) 0.132(6) 0.141(5) 0.037(5) 0.022(3) 0.024(3)
F4A 0.043(3) 0.087(4) 0.086(4) 0.002(3) 0.027(3) 0.009(3)
F5A 0.114(5) 0.034(2) 0.080(3) 0.022(2) 0.037(4) 0.015(3)
F6A 0.082(4) 0.057(3) 0.154(5) 0.055(4) 0.041(4) 0.005(3)
F1B 0.054(6) 0.100(8) 0.039(4) -0.030(5) 0.024(4) -0.028(5)
F2B 0.127(9) 0.137(9) 0.029(5) 0.006(6) 0.043(5) 0.038(8)
F3B 0.053(5) 0.092(7) 0.156(7) 0.027(7) 0.024(6) -0.011(6)
F4B 0.085(6) 0.095(7) 0.088(6) 0.011(6) 0.012(5) -0.031(6)
F5B 0.091(7) 0.045(5) 0.081(6) 0.003(4) -0.018(6) 0.036(5)
F6B 0.077(6) 0.071(6) 0.137(7) 0.026(6) 0.002(6) 0.037(5)
Cl1 0.0945(16) 0.164(3) 0.0762(14) 0.0185(15) -0.0348(12) 0.0356(16)
Cl2 0.0396(6) 0.0770(10) 0.0685(9) 0.0103(7) 0.0244(6) 0.0036(6)
C37 0.134(9) 0.188(12) 0.073(6) 0.062(7) 0.046(6) 0.046(9)

loop_
_atom_type_symbol
_atom_type_description
_atom_type_number_in_cell
_atom_type_scat_dispersion_real
_atom_type_scat_dispersion_imag
_atom_type_scat_source
C C 74 0.0033 0.0016
; International Tables for Crystallography (1992). 
Vol. C, Tables 4.2.6.8 and 6.1.1.4
;
H H 80 0.0000 0.0000
; International Tables for Crystallography (1992). 
Vol. C, Tables 4.2.6.8 and 6.1.1.4
;
Cl Cl 4 0.1484 0.1585
; International Tables for Crystallography (1992). 
Vol. C, Tables 4.2.6.8 and 6.1.1.4
;
F F 12 0.0171 0.0103
; International Tables for Crystallography (1992). 
Vol. C, Tables 4.2.6.8 and 6.1.1.4
;
Ir Ir 2 -1.4442 7.9887
; International Tables for Crystallography (1992). 
Vol. C, Tables 4.2.6.8 and 6.1.1.4
;
P P 2 0.1023 0.0942
; International Tables for Crystallography (1992). 
Vol. C, Tables 4.2.6.8 and 6.1.1.4
;

loop_
_geom_angle_atom_site_label_1
_geom_angle_atom_site_label_2
_geom_angle_atom_site_label_3
_geom_angle
C22 Ir C30 87.37(13)
C22 Ir C21 38.89(12)
C30 Ir C21 84.67(13)
C22 Ir C29 85.60(13)
C30 Ir C29 38.0(2)
C21 Ir C29 106.24(17)
C22 Ir C7 121.20(13)
C30 Ir C7 125.66(13)
C21 Ir C7 91.77(13)
C29 Ir C7 151.25(13)
C22 Ir C8 100.04(13)
C30 Ir C8 162.76(13)
C21 Ir C8 91.35(13)
C29 Ir C8 157.11(19)
C7 Ir C8 37.52(13)
C22 Ir C1 164.49(12)
C30 Ir C1 102.86(13)
C21 Ir C1 152.22(12)
C29 Ir C1 95.26(14)
C7 Ir C1 61.95(12)
C8 Ir C1 73.49(12)
C22 Ir C2 129.61(11)
C30 Ir C2 125.13(13)
C21 Ir C2 150.10(12)
C29 Ir C2 98.31(18)
C7 Ir C2 73.43(11)
C8 Ir C2 60.99(12)
C1 Ir C2 34.91(11)
C22 Ir C6 155.52(13)
C30 Ir C6 103.72(14)
C21 Ir C6 119.41(15)
C29 Ir C6 116.61(12)
C7 Ir C6 35.20(13)
C8 Ir C6 63.82(13)
C1 Ir C6 32.96(15)
C2 Ir C6 60.74(16)
C22 Ir C9 105.78(11)
C30 Ir C9 156.82(12)
C21 Ir C9 117.60(12)
C29 Ir C9 122.5(2)
C7 Ir C9 63.74(11)
C8 Ir C9 34.62(12)
C1 Ir C9 60.81(11)
C2 Ir C9 32.54(11)
C6 Ir C9 72.05(14)
C6 C1 C5 123.0(3)
C6 C1 C2 123.2(3)
C5 C1 C2 107.0(3)
C6 C1 Ir 78.4(2)
C5 C1 Ir 145.4(2)
C2 C1 Ir 74.18(19)
C9 C2 C3 123.3(3)
C9 C2 C1 123.4(3)
C3 C2 C1 108.1(3)
C9 C2 Ir 78.8(2)
C3 C2 Ir 145.3(2)
C1 C2 Ir 70.91(19)
C12 C3 C4 123.6(3)
C12 C3 C2 121.7(3)
C4 C3 C2 107.8(3)
C15 C4 C5 122.2(4)
C15 C4 C3 122.2(4)
C5 C4 C3 108.9(3)
C18 C5 C4 123.4(4)
C18 C5 C1 121.6(4)
C4 C5 C1 108.1(3)
C1 C6 C7 113.8(4)
C1 C6 C20 115.0(3)
C7 C6 C20 131.1(4)
C1 C6 Ir 68.68(19)
C7 C6 Ir 62.81(18)
C20 C6 Ir 141.7(3)
C8 C7 C6 120.7(3)
C8 C7 Ir 71.66(19)
C6 C7 Ir 82.0(2)
C8 C7 H7 119.7
C6 C7 H7 119.7
Ir C7 H7 117.3
C7 C8 C9 122.3(3)
C7 C8 Ir 70.8(2)
C9 C8 Ir 83.8(2)
C7 C8 H8 118.8
C9 C8 H8 118.8
Ir C8 H8 117.0
C2 C9 C10 114.9(3)
C2 C9 C8 112.8(3)
C10 C9 C8 132.1(3)
C2 C9 Ir 68.64(19)
C10 C9 Ir 144.0(2)
C8 C9 Ir 61.61(18)
C11 C10 C9 120.9(3)
C11 C10 H10 119.5
C9 C10 H10 119.5
C10 C11 C12 122.9(4)
C10 C11 H11 118.5
C12 C11 H11 118.5
C3 C12 C13 114.3(4)
C3 C12 C11 114.3(3)
C13 C12 C11 130.1(4)
C14 C13 C12 121.5(4)
C14 C13 H13 119.2
C12 C13 H13 119.2
C13 C14 C15 122.8(4)
C13 C14 H14 118.6
C15 C14 H14 118.6
C4 C15 C16 114.7(4)
C4 C15 C14 114.1(4)
C16 C15 C14 129.5(4)
C17 C16 C15 122.2(4)
C17 C16 H16 118.9
C15 C16 H16 118.9
C16 C17 C18 121.6(4)
C16 C17 H17 119.2
C18 C17 H17 119.2
C5 C18 C17 114.5(4)
C5 C18 C19 115.2(4)
C17 C18 C19 129.1(4)
C20 C19 C18 122.6(4)
C20 C19 H19 118.7
C18 C19 H19 118.7
C19 C20 C6 120.5(4)
C19 C20 H20 119.8
C6 C20 H20 119.8
C22 C21 C28 121.0(3)
C22 C21 Ir 69.34(18)
C28 C21 Ir 121.5(2)
C22 C21 H21 112.8
C28 C21 H21 112.8
Ir C21 H21 112.8
C21 C22 C23 124.1(3)
C21 C22 Ir 71.77(19)
C23 C22 Ir 116.0(2)
C21 C22 H22 112.9
C23 C22 H22 112.9
Ir C22 H22 112.9
C22 C23 C24 113.4(3)
C22 C23 H231 108.9
C24 C23 H231 108.9
C22 C23 H232 108.9
C24 C23 H232 108.9
H231 C23 H232 107.7
C25 C24 C23 116.8(4)
C25 C24 H241 108.1
C23 C24 H241 108.1
C25 C24 H242 108.1
C23 C24 H242 108.1
H241 C24 H242 107.3
C24 C25 C26 117.1(4)
C24 C25 H251 108.0
C26 C25 H251 108.0
C24 C25 H252 108.0
C26 C25 H252 108.0
H251 C25 H252 107.3
C27 C26 C25 114.7(4)
C27 C26 H261 108.6
C25 C26 H261 108.6
C27 C26 H262 108.6
C25 C26 H262 108.6
H261 C26 H262 107.6
C26 C27 C28 115.1(3)
C26 C27 H271 108.5
C28 C27 H271 108.5
C26 C27 H272 108.5
C28 C27 H272 108.5
H271 C27 H272 107.5
C21 C28 C27 108.8(3)
C21 C28 H281 109.9
C27 C28 H281 109.9
C21 C28 H282 109.9
C27 C28 H282 109.9
H281 C28 H282 108.3
C30 C29 C36 124.5(3)
C30 C29 Ir 70.1(2)
C36 C29 Ir 117.3(3)
C30 C29 H29 112.7
C36 C29 H29 112.7
Ir C29 H29 112.7
C29 C30 C31 123.2(3)
C29 C30 Ir 71.9(2)
C31 C30 Ir 116.8(2)
C29 C30 H30 112.9
C31 C30 H30 112.9
Ir C30 H30 112.9
C30 C31 C32 109.8(3)
C30 C31 H311 109.7
C32 C31 H311 109.7
C30 C31 H312 109.7
C32 C31 H312 109.7
H311 C31 H312 108.2
C33 C32 C31 115.2(3)
C33 C32 H321 108.5
C31 C32 H321 108.5
C33 C32 H322 108.5
C31 C32 H322 108.5
H321 C32 H322 107.5
C32 C33 C34 115.9(3)
C32 C33 H331 108.3
C34 C33 H331 108.3
C32 C33 H332 108.3
C34 C33 H332 108.3
H331 C33 H332 107.4
C35 C34 C33 115.8(3)
C35 C34 H341 108.3
C33 C34 H341 108.3
C35 C34 H342 108.3
C33 C34 H342 108.3
H341 C34 H342 107.4
C34 C35 C36 115.0(3)
C34 C35 H351 108.5
C36 C35 H351 108.5
C34 C35 H352 108.5
C36 C35 H352 108.5
H351 C35 H352 107.5
C29 C36 C35 113.3(3)
C29 C36 H361 108.9
C35 C36 H361 108.9
C29 C36 H362 108.9
C35 C36 H362 108.9
H361 C36 H362 107.7
F4B P F6B 90.8(2)
F4B P F2B 90.5(2)
F6B P F2B 90.4(2)
F3A P F1A 91.06(19)
F3A P F6A 91.34(18)
F1A P F6A 90.28(19)
F3A P F5A 90.45(18)
F1A P F5A 89.83(18)
F6A P F5A 178.2(2)
F3A P F2A 90.40(19)
F1A P F2A 178.5(2)
F6A P F2A 89.96(19)
F5A P F2A 89.88(19)
F4B P F1B 90.3(2)
F6B P F1B 90.1(2)
F2B P F1B 179.0(3)
F4B P F5B 90.2(2)
F6B P F5B 179.0(3)
F2B P F5B 90.0(2)
F1B P F5B 89.5(2)
F4B P F3B 179.4(3)
F6B P F3B 89.7(2)
F2B P F3B 89.9(2)
F1B P F3B 89.3(2)
F5B P F3B 89.3(2)
F3A P F4A 179.2(2)
F1A P F4A 89.63(18)
F6A P F4A 88.97(17)
F5A P F4A 89.24(18)
F2A P F4A 88.91(18)
Cl2 C37 Cl1 114.0(5)
Cl2 C37 H371 108.7
Cl1 C37 H371 108.7
Cl2 C37 H372 108.7
Cl1 C37 H372 108.7
H371 C37 H372 107.6

loop_
_geom_bond_atom_site_label_1
_geom_bond_atom_site_label_2
_geom_bond_distance
Ir C22 2.127(3)
Ir C30 2.142(3)
Ir C21 2.159(3)
Ir C29 2.164(3)
Ir C7 2.234(3)
Ir C8 2.246(4)
Ir C1 2.366(3)
Ir C2 2.409(3)
Ir C6 2.488(3)
Ir C9 2.537(3)
C1 C6 1.382(6)
C1 C5 1.423(5)
C1 C2 1.433(5)
C2 C9 1.391(5)
C2 C3 1.417(5)
C3 C12 1.382(5)
C3 C4 1.407(5)
C4 C15 1.387(5)
C4 C5 1.406(5)
C5 C18 1.373(5)
C6 C7 1.448(5)
C6 C20 1.453(6)
C7 C8 1.441(5)
C7 H7 0.9500
C8 C9 1.450(5)
C8 H8 0.9500
C9 C10 1.439(5)
C10 C11 1.373(6)
C10 H10 0.9500
C11 C12 1.460(6)
C11 H11 0.9500
C12 C13 1.437(6)
C13 C14 1.381(7)
C13 H13 0.9500
C14 C15 1.440(7)
C14 H14 0.9500
C15 C16 1.436(7)
C16 C17 1.378(7)
C16 H16 0.9500
C17 C18 1.447(6)
C17 H17 0.9500
C18 C19 1.451(6)
C19 C20 1.377(6)
C19 H19 0.9500
C20 H20 0.9500
C21 C22 1.427(4)
C21 C28 1.511(5)
C21 H21 1.0000
C22 C23 1.510(5)
C22 H22 1.0000
C23 C24 1.534(6)
C23 H231 0.9900
C23 H232 0.9900
C24 C25 1.527(7)
C24 H241 0.9900
C24 H242 0.9900
C25 C26 1.535(6)
C25 H251 0.9900
C25 H252 0.9900
C26 C27 1.528(6)
C26 H261 0.9900
C26 H262 0.9900
C27 C28 1.532(5)
C27 H271 0.9900
C27 H272 0.9900
C28 H281 0.9900
C28 H282 0.9900
C29 C30 1.403(7)
C29 C36 1.517(6)
C29 H29 1.0000
C30 C31 1.509(5)
C30 H30 1.0000
C31 C32 1.542(6)
C31 H311 0.9900
C31 H312 0.9900
C32 C33 1.525(6)
C32 H321 0.9900
C32 H322 0.9900
C33 C34 1.532(6)
C33 H331 0.9900
C33 H332 0.9900
C34 C35 1.528(5)
C34 H341 0.9900
C34 H342 0.9900
C35 C36 1.544(5)
C35 H351 0.9900
C35 H352 0.9900
C36 H361 0.9900
C36 H362 0.9900
P F3A 1.548(3)
P F4B 1.557(3)
P F6B 1.561(3)
P F2B 1.562(3)
P F1A 1.562(3)
P F6A 1.565(3)
P F5A 1.570(3)
P F2A 1.570(3)
P F1B 1.571(3)
P F5B 1.572(3)
P F3B 1.575(3)
P F4A 1.585(3)
Cl1 C37 1.751(12)
Cl2 C37 1.725(9)
C37 H371 0.9900
C37 H372 0.9900

loop_
_geom_torsion_atom_site_label_1
_geom_torsion_atom_site_label_2
_geom_torsion_atom_site_label_3
_geom_torsion_atom_site_label_4
_geom_torsion
C22 Ir C1 C6 134.3(5)
C30 Ir C1 C6 -95.4(2)
C21 Ir C1 C6 7.8(4)
C29 Ir C1 C6 -133.2(3)
C7 Ir C1 C6 28.3(2)
C8 Ir C1 C6 67.1(2)
C2 Ir C1 C6 129.8(3)
C9 Ir C1 C6 102.3(3)
C22 Ir C1 C5 -92.7(6)
C30 Ir C1 C5 37.5(5)
C21 Ir C1 C5 140.8(4)
C29 Ir C1 C5 -0.2(5)
C7 Ir C1 C5 161.3(5)
C8 Ir C1 C5 -159.9(5)
C2 Ir C1 C5 -97.2(5)
C6 Ir C1 C5 133.0(6)
C9 Ir C1 C5 -124.7(5)
C22 Ir C1 C2 4.5(5)
C30 Ir C1 C2 134.8(2)
C21 Ir C1 C2 -122.0(3)
C29 Ir C1 C2 97.0(2)
C7 Ir C1 C2 -101.5(2)
C8 Ir C1 C2 -62.7(2)
C6 Ir C1 C2 -129.8(3)
C9 Ir C1 C2 -27.51(18)
C6 C1 C2 C9 -2.4(5)
C5 C1 C2 C9 -154.3(3)
Ir C1 C2 C9 61.7(3)
C6 C1 C2 C3 152.6(3)
C5 C1 C2 C3 0.6(4)
Ir C1 C2 C3 -143.3(3)
C6 C1 C2 Ir -64.1(3)
C5 C1 C2 Ir 143.9(3)
C22 Ir C2 C9 50.1(2)
C30 Ir C2 C9 170.75(19)
C21 Ir C2 C9 -3.9(3)
C29 Ir C2 C9 141.3(2)
C7 Ir C2 C9 -66.9(2)
C8 Ir C2 C9 -28.31(19)
C1 Ir C2 C9 -131.4(3)
C6 Ir C2 C9 -102.8(2)
C22 Ir C2 C3 -84.0(5)
C30 Ir C2 C3 36.6(5)
C21 Ir C2 C3 -138.0(4)
C29 Ir C2 C3 7.1(5)
C7 Ir C2 C3 158.9(5)
C8 Ir C2 C3 -162.5(5)
C1 Ir C2 C3 94.4(5)
C6 Ir C2 C3 123.1(5)
C9 Ir C2 C3 -134.2(5)
C22 Ir C2 C1 -178.44(19)
C30 Ir C2 C1 -57.8(2)
C21 Ir C2 C1 127.5(3)
C29 Ir C2 C1 -87.3(2)
C7 Ir C2 C1 64.5(2)
C8 Ir C2 C1 103.1(2)
C6 Ir C2 C1 28.63(19)
C9 Ir C2 C1 131.4(3)
C9 C2 C3 C12 2.3(5)
C1 C2 C3 C12 -152.7(3)
Ir C2 C3 C12 124.9(4)
C9 C2 C3 C4 154.0(3)
C1 C2 C3 C4 -1.0(4)
Ir C2 C3 C4 -83.3(5)
C12 C3 C4 C15 0.1(6)
C2 C3 C4 C15 -151.0(3)
C12 C3 C4 C5 152.0(4)
C2 C3 C4 C5 1.0(4)
C15 C4 C5 C18 0.1(6)
C3 C4 C5 C18 -151.8(4)
C15 C4 C5 C1 151.4(3)
C3 C4 C5 C1 -0.6(4)
C6 C1 C5 C18 -0.2(6)
C2 C1 C5 C18 151.9(3)
Ir C1 C5 C18 -121.4(4)
C6 C1 C5 C4 -152.0(4)
C2 C1 C5 C4 0.0(4)
Ir C1 C5 C4 86.7(5)
C5 C1 C6 C7 164.8(3)
C2 C1 C6 C7 17.2(5)
Ir C1 C6 C7 -44.9(3)
C5 C1 C6 C20 -11.9(6)
C2 C1 C6 C20 -159.5(3)
Ir C1 C6 C20 138.4(4)
C5 C1 C6 Ir -150.3(3)
C2 C1 C6 Ir 62.1(3)
C22 Ir C6 C1 -152.5(3)
C30 Ir C6 C1 92.6(2)
C21 Ir C6 C1 -175.8(2)
C29 Ir C6 C1 54.3(3)
C7 Ir C6 C1 -133.4(4)
C8 Ir C6 C1 -100.1(3)
C2 Ir C6 C1 -30.3(2)
C9 Ir C6 C1 -63.7(2)
C22 Ir C6 C7 -19.1(5)
C30 Ir C6 C7 -134.0(2)
C21 Ir C6 C7 -42.5(3)
C29 Ir C6 C7 -172.4(3)
C8 Ir C6 C7 33.2(2)
C1 Ir C6 C7 133.4(4)
C2 Ir C6 C7 103.1(3)
C9 Ir C6 C7 69.7(2)
C22 Ir C6 C20 103.8(5)
C30 Ir C6 C20 -11.2(5)
C21 Ir C6 C20 80.4(5)
C29 Ir C6 C20 -49.5(6)
C7 Ir C6 C20 122.9(7)
C8 Ir C6 C20 156.1(6)
C1 Ir C6 C20 -103.7(5)
C2 Ir C6 C20 -134.0(5)
C9 Ir C6 C20 -167.5(6)
C1 C6 C7 C8 -15.4(5)
C20 C6 C7 C8 160.7(4)
Ir C6 C7 C8 -63.1(3)
C1 C6 C7 Ir 47.7(3)
C20 C6 C7 Ir -136.3(5)
C22 Ir C7 C8 -63.0(2)
C30 Ir C7 C8 -174.6(2)
C21 Ir C7 C8 -89.9(2)
C29 Ir C7 C8 140.4(4)
C1 Ir C7 C8 99.5(2)
C2 Ir C7 C8 63.7(2)
C6 Ir C7 C8 126.1(3)
C9 Ir C7 C8 30.20(19)
C22 Ir C7 C6 170.9(3)
C30 Ir C7 C6 59.3(3)
C21 Ir C7 C6 144.0(3)
C29 Ir C7 C6 14.3(5)
C8 Ir C7 C6 -126.1(3)
C1 Ir C7 C6 -26.6(3)
C2 Ir C7 C6 -62.4(3)
C9 Ir C7 C6 -95.9(3)
C6 C7 C8 C9 -0.7(5)
Ir C7 C8 C9 -69.1(3)
C6 C7 C8 Ir 68.5(3)
C22 Ir C8 C7 129.3(2)
C30 Ir C8 C7 14.9(5)
C21 Ir C8 C7 91.2(2)
C29 Ir C8 C7 -128.1(3)
C1 Ir C8 C7 -65.2(2)
C2 Ir C8 C7 -100.8(2)
C6 Ir C8 C7 -31.2(2)
C9 Ir C8 C7 -127.4(3)
C22 Ir C8 C9 -103.3(2)
C30 Ir C8 C9 142.3(4)
C21 Ir C8 C9 -141.4(2)
C29 Ir C8 C9 -0.6(4)
C7 Ir C8 C9 127.4(3)
C1 Ir C8 C9 62.2(2)
C2 Ir C8 C9 26.68(18)
C6 Ir C8 C9 96.2(2)
C3 C2 C9 C10 9.8(5)
C1 C2 C9 C10 161.1(3)
Ir C2 C9 C10 -140.9(3)
C3 C2 C9 C8 -165.1(3)
C1 C2 C9 C8 -13.9(5)
Ir C2 C9 C8 44.1(2)
C3 C2 C9 Ir 150.7(3)
C1 C2 C9 Ir -58.0(3)
C7 C8 C9 C2 15.1(5)
Ir C8 C9 C2 -47.5(3)
C7 C8 C9 C10 -158.7(4)
Ir C8 C9 C10 138.7(4)
C7 C8 C9 Ir 62.6(3)
C22 Ir C9 C2 -142.1(2)
C30 Ir C9 C2 -19.5(4)
C21 Ir C9 C2 177.82(19)
C29 Ir C9 C2 -47.2(2)
C7 Ir C9 C2 100.5(2)
C8 Ir C9 C2 133.1(3)
C1 Ir C9 C2 29.45(19)
C6 Ir C9 C2 63.4(2)
C22 Ir C9 C10 -38.7(5)
C30 Ir C9 C10 83.9(5)
C21 Ir C9 C10 -78.7(5)
C29 Ir C9 C10 56.2(5)
C7 Ir C9 C10 -156.1(5)
C8 Ir C9 C10 -123.5(5)
C1 Ir C9 C10 132.9(5)
C2 Ir C9 C10 103.4(5)
C6 Ir C9 C10 166.9(5)
C22 Ir C9 C8 84.8(2)
C30 Ir C9 C8 -152.6(3)
C21 Ir C9 C8 44.7(2)
C29 Ir C9 C8 179.71(19)
C7 Ir C9 C8 -32.6(2)
C1 Ir C9 C8 -103.7(2)
C2 Ir C9 C8 -133.1(3)
C6 Ir C9 C8 -69.7(2)
C2 C9 C10 C11 -11.3(5)
C8 C9 C10 C11 162.4(4)
Ir C9 C10 C11 -98.8(5)
C9 C10 C11 C12 1.2(6)
C4 C3 C12 C13 9.3(5)
C2 C3 C12 C13 156.5(3)
C4 C3 C12 C11 -159.5(4)
C2 C3 C12 C11 -12.2(5)
C10 C11 C12 C3 10.7(6)
C10 C11 C12 C13 -155.9(4)
C3 C12 C13 C14 -9.1(6)
C11 C12 C13 C14 157.5(4)
C12 C13 C14 C15 -0.2(7)
C5 C4 C15 C16 9.2(5)
C3 C4 C15 C16 157.5(4)
C5 C4 C15 C14 -157.6(4)
C3 C4 C15 C14 -9.3(5)
C13 C14 C15 C4 9.4(6)
C13 C14 C15 C16 -155.0(4)
C4 C15 C16 C17 -8.8(6)
C14 C15 C16 C17 155.5(4)
C15 C16 C17 C18 -0.7(6)
C4 C5 C18 C17 -9.6(5)
C1 C5 C18 C17 -157.2(3)
C4 C5 C18 C19 158.9(4)
C1 C5 C18 C19 11.4(5)
C16 C17 C18 C5 9.8(6)
C16 C17 C18 C19 -156.8(4)
C5 C18 C19 C20 -10.5(6)
C17 C18 C19 C20 156.0(4)
C18 C19 C20 C6 -1.6(6)
C1 C6 C20 C19 12.6(6)
C7 C6 C20 C19 -163.4(4)
Ir C6 C20 C19 99.3(6)
C30 Ir C21 C22 -92.4(2)
C29 Ir C21 C22 -60.8(2)
C7 Ir C21 C22 141.9(2)
C8 Ir C21 C22 104.4(2)
C1 Ir C21 C22 160.0(2)
C2 Ir C21 C22 83.2(3)
C6 Ir C21 C22 164.8(2)
C9 Ir C21 C22 80.8(2)
C22 Ir C21 C28 -114.5(4)
C30 Ir C21 C28 153.1(3)
C29 Ir C21 C28 -175.3(3)
C7 Ir C21 C28 27.4(3)
C8 Ir C21 C28 -10.1(3)
C1 Ir C21 C28 45.5(4)
C2 Ir C21 C28 -31.3(4)
C6 Ir C21 C28 50.3(3)
C9 Ir C21 C28 -33.7(3)
C28 C21 C22 C23 5.6(5)
Ir C21 C22 C23 -109.6(3)
C28 C21 C22 Ir 115.2(3)
C30 Ir C22 C21 84.8(2)
C29 Ir C22 C21 122.8(3)
C7 Ir C22 C21 -46.1(2)
C8 Ir C22 C21 -79.5(2)
C1 Ir C22 C21 -143.4(4)
C2 Ir C22 C21 -140.02(19)
C6 Ir C22 C21 -33.4(4)
C9 Ir C22 C21 -114.62(19)
C30 Ir C22 C23 -155.5(3)
C21 Ir C22 C23 119.8(3)
C29 Ir C22 C23 -117.4(3)
C7 Ir C22 C23 73.7(3)
C8 Ir C22 C23 40.2(3)
C1 Ir C22 C23 -23.6(6)
C2 Ir C22 C23 -20.3(3)
C6 Ir C22 C23 86.4(4)
C9 Ir C22 C23 5.1(3)
C21 C22 C23 C24 -85.0(4)
Ir C22 C23 C24 -169.9(3)
C22 C23 C24 C25 70.0(5)
C23 C24 C25 C26 -67.4(5)
C24 C25 C26 C27 103.1(5)
C25 C26 C27 C28 -55.7(5)
C22 C21 C28 C27 91.0(4)
Ir C21 C28 C27 174.5(3)
C26 C27 C28 C21 -51.9(5)
C22 Ir C29 C30 -91.4(2)
C21 Ir C29 C30 -58.0(2)
C7 Ir C29 C30 68.7(5)
C8 Ir C29 C30 163.2(3)
C1 Ir C29 C30 104.2(2)
C2 Ir C29 C30 139.2(2)
C6 Ir C29 C30 77.9(3)
C9 Ir C29 C30 162.7(2)
C22 Ir C29 C36 149.2(4)
C30 Ir C29 C36 -119.4(4)
C21 Ir C29 C36 -177.4(3)
C7 Ir C29 C36 -50.7(7)
C8 Ir C29 C36 43.7(5)
C1 Ir C29 C36 -15.2(4)
C2 Ir C29 C36 19.8(4)
C6 Ir C29 C36 -41.6(5)
C9 Ir C29 C36 43.3(4)
C36 C29 C30 C31 -0.6(5)
Ir C29 C30 C31 -110.7(3)
C36 C29 C30 Ir 110.1(3)
C22 Ir C30 C29 86.2(2)
C21 Ir C30 C29 125.1(2)
C7 Ir C30 C29 -146.5(2)
C8 Ir C30 C29 -157.6(4)
C1 Ir C30 C29 -82.0(2)
C2 Ir C30 C29 -52.2(2)
C6 Ir C30 C29 -115.9(2)
C9 Ir C30 C29 -39.5(4)
C22 Ir C30 C31 -155.1(3)
C21 Ir C30 C31 -116.2(3)
C29 Ir C30 C31 118.7(4)
C7 Ir C30 C31 -27.8(3)
C8 Ir C30 C31 -38.9(6)
C1 Ir C30 C31 36.7(3)
C2 Ir C30 C31 66.5(3)
C6 Ir C30 C31 2.8(3)
C9 Ir C30 C31 79.2(4)
C29 C30 C31 C32 -91.3(4)
Ir C30 C31 C32 -176.4(3)
C30 C31 C32 C33 49.8(5)
C31 C32 C33 C34 55.4(5)
C32 C33 C34 C35 -104.7(4)
C33 C34 C35 C36 72.7(4)
C30 C29 C36 C35 82.3(4)
Ir C29 C36 C35 166.0(3)
C34 C35 C36 C29 -74.4(5)
